data_1509059
loop_
_publ_author_name
'Baranova, R.V.'
'Pinsker, T.G.'
'Avilov, A.S.'

_publ_section_title
;
 Synthesis of the hexagonal telluride Cu(1-x) Ag(1-y) Te and
 determinataion of its structure by electron diffraction
;
_journal_name_full Kristallografiya
_journal_page_first 89
_journal_page_last 95
_journal_volume 21
_journal_year 1976
_chemical_formula_sum 'Ag0.96 Cu0.8 Te'
_chemical_name_systematic 'Copper silver telluride (0.8/0.96/1)'
_space_group_IT_number 156
_symmetry_space_group_name_Hall 'P 3 -2"'
_symmetry_space_group_name_H-M 'P 3 m 1'
_cell_angle_alpha 90
_cell_angle_beta 90
_cell_angle_gamma 120
_cell_formula_units_Z 24
_cell_length_a 8.54
_cell_length_b 8.54
_cell_length_c 21.7
_cell_volume 1370.585
_citation_journal_id_ASTM KRISAJ
_cod_data_source_file silver0-1_190.cif
_cod_data_source_block Ag0.96Cu0.8Te1
_cod_original_formula_sum 'Ag0.96 Cu0.8 Te1'
_cod_database_code 1509059

loop_
_symmetry_equiv_pos_as_xyz
x,y,z
-y,x-y,z
-x+y,-x,z
-y,-x,z
x,x-y,z
-x+y,y,z

loop_
_atom_site_label
_atom_site_type_symbol
_atom_site_fract_x
_atom_site_fract_y
_atom_site_fract_z
_atom_site_occupancy
Cu15 Cu+1 0 0 0.887 0.55
Te10 Te-2 0.16 0.84 0.974 1
Ag1 Ag+1 0.503 0.497 0.019 0.9
Te7 Te-2 0.825 0.175 0.518 1
Ag10 Ag+1 0.765 0.235 0.908 1
Te4 Te-2 0.814 0.186 0.291 1
Te3 Te-2 0.6667 0.3333 0.197 1
Cu6 Cu+1 0.3333 0.6667 0.277 0.5
Cu11 Cu+1 0 0 0.688 1
Cu8 Cu+1 0.3333 0.6667 0.376 0.85
Ag7 Ag+1 0 0 0.791 1
Cu1 Cu+1 0 0 0.105 1
Cu9 Cu+1 0.777 0.223 0.416 0.65
Cu3 Cu+1 0.3333 0.6667 0.145 0.75
Te1 Te-2 0.3333 0.6667 0.021 1
Cu12 Cu+1 0.785 0.215 0.768 0.65
Ag9 Ag+1 0.165 0.835 0.852 1
Te5 Te-2 0.505 0.495 0.444 1
Cu5 Cu+1 0.145 0.855 0.202 0.55
Ag2 Ag+1 0.834 0.166 0.031 1
Cu10 Cu+1 0.3333 0.6667 0.605 0.8
Cu7 Cu+1 0 0 0.305 1
Cu4 Cu+1 0.505 0.495 0.198 0.85
Ag4 Ag+1 0.17 0.83 0.349 1
Te6 Te-2 0.3333 0.6667 0.509 1
Te8 Te-2 0.145 0.855 0.62 1
Cu13 Cu+1 0.3333 0.6667 0.822 1
Cu2 Cu+1 0.19 0.81 0.11 1
Cu14 Cu+1 0.6667 0.3333 0.849 0.75
Te9 Te-2 0.505 0.495 0.676 1
Te2 Te-2 0.832 0.168 0.141 1
Ag3 Ag+1 0.501 0.499 0.307 1
Ag5 Ag+1 0 0 0.526 1
Ag6 Ag+1 0.6667 0.3333 0.617 1
Ag8 Ag+1 0.505 0.495 0.798 0.8
